data_1545236
loop_
_publ_author_name
'Bao, Deng-Hui'
'Gu, Xue-Song'
'Xie, Jian-Hua'
'Zhou, Qi-Lin'

_publ_section_title
;
 Iridium-Catalyzed Asymmetric Hydrogenation of Racemic \b-Keto Lactams via
 Dynamic Kinetic Resolution.
;
_journal_issue 1
_journal_name_full 'Organic letters'
_journal_page_first 118
_journal_page_last 121
_journal_paper_doi 10.1021/acs.orglett.6b03397
_journal_volume 19
_journal_year 2017
_chemical_absolute_configuration rmad
_chemical_formula_moiety 'C13 H17 N O2'
_chemical_formula_sum 'C13 H17 N O2'
_chemical_formula_weight 219.27
_space_group_crystal_system orthorhombic
_space_group_IT_number 19
_space_group_name_Hall 'P 2ac 2ab'
_space_group_name_H-M_alt 'P 21 21 21'
_symmetry_space_group_name_Hall 'P 2ac 2ab'
_symmetry_space_group_name_H-M 'P 21 21 21'
_atom_sites_solution_hydrogens mixed
_atom_sites_solution_primary direct
_atom_sites_solution_secondary difmap
_audit_creation_method SHELXL-2014/7
_cell_angle_alpha 90
_cell_angle_beta 90
_cell_angle_gamma 90
_cell_formula_units_Z 4
_cell_length_a 5.517(2)
_cell_length_b 7.786(2)
_cell_length_c 27.221(8)
_cell_measurement_reflns_used 1359
_cell_measurement_temperature 173(2)
_cell_measurement_theta_max 78.70
_cell_measurement_theta_min 30.10
_cell_volume 1169.3(6)
_computing_cell_refinement 'CrystalClear-SM Expert 2.1 b29'
_computing_data_collection 'CrystalClear-SM Expert 2.1 b29 (Rigaku, 2013)'
_computing_data_reduction 'CrystalClear-SM Expert 2.1 b29'
_computing_molecular_graphics 'CrystalStructure 4.1'
_computing_publication_material 'CrystalStructure 4.1 (Rigaku, 2014)'
_computing_structure_refinement 'SHELXL-2014/7 (Sheldrick, 2014)'
_computing_structure_solution 'SIR2011 (Burla, et al., 2012)'
_diffrn_ambient_temperature 173(2)
_diffrn_detector_area_resol_mean 5.814
_diffrn_measured_fraction_theta_full 0.998
_diffrn_measured_fraction_theta_max 0.989
_diffrn_measurement_device_type 'Rigaku XtaLAB P200'
_diffrn_measurement_method \w
_diffrn_radiation_type CuK\a
_diffrn_radiation_wavelength 1.54187
_diffrn_reflns_av_R_equivalents 0.0317
_diffrn_reflns_av_unetI/netI 0.0199
_diffrn_reflns_Laue_measured_fraction_full 0.998
_diffrn_reflns_Laue_measured_fraction_max 0.989
_diffrn_reflns_limit_h_max 6
_diffrn_reflns_limit_h_min -4
_diffrn_reflns_limit_k_max 9
_diffrn_reflns_limit_k_min -9
_diffrn_reflns_limit_l_max 34
_diffrn_reflns_limit_l_min -34
_diffrn_reflns_number 12610
_diffrn_reflns_point_group_measured_fraction_full 0.998
_diffrn_reflns_point_group_measured_fraction_max 0.983
_diffrn_reflns_theta_full 67.687
_diffrn_reflns_theta_max 79.444
_diffrn_reflns_theta_min 3.247
_exptl_absorpt_coefficient_mu 0.671
_exptl_absorpt_correction_T_max 0.886
_exptl_absorpt_correction_T_min 0.691
_exptl_absorpt_correction_type multi-scan
_exptl_absorpt_process_details 'REQAB (Rigaku, 1998)'
_exptl_crystal_colour colorless
_exptl_crystal_density_diffrn 1.246
_exptl_crystal_density_method 'not measured'
_exptl_crystal_description prism
_exptl_crystal_F_000 472
_exptl_crystal_size_max 0.300
_exptl_crystal_size_mid 0.260
_exptl_crystal_size_min 0.180
_refine_diff_density_max 0.168
_refine_diff_density_min -0.166
_refine_diff_density_rms 0.030
_refine_ls_abs_structure_details
; 
 Flack x determined using 922 quotients [(I+)-(I-)]/[(I+)+(I-)] 
 (Parsons, Flack and Wagner, Acta Cryst. B69 (2013) 249-259). 
;
_refine_ls_abs_structure_Flack 0.01(6)
_refine_ls_extinction_coef 0.0045(9)
_refine_ls_extinction_expression Fc^*^=kFc[1+0.001xFc^2^\l^3^/sin(2\q)]^-1/4^
_refine_ls_extinction_method 'SHELXL-2014/7 (Sheldrick 2014'
_refine_ls_goodness_of_fit_ref 1.086
_refine_ls_hydrogen_treatment mixed
_refine_ls_matrix_type full
_refine_ls_number_parameters 151
_refine_ls_number_reflns 2475
_refine_ls_number_restraints 0
_refine_ls_restrained_S_all 1.086
_refine_ls_R_factor_all 0.0301
_refine_ls_R_factor_gt 0.0290
_refine_ls_shift/su_max 0.000
_refine_ls_shift/su_mean 0.000
_refine_ls_structure_factor_coef Fsqd
_refine_ls_weighting_details 'w=1/[\s^2^(Fo^2^)+(0.0458P)^2^+0.0794P] where P=(Fo^2^+2Fc^2^)/3'
_refine_ls_weighting_scheme calc
_refine_ls_wR_factor_gt 0.0773
_refine_ls_wR_factor_ref 0.0794
_reflns_Friedel_coverage 0.666
_reflns_Friedel_fraction_full 0.996
_reflns_Friedel_fraction_max 0.973
_reflns_number_gt 2379
_reflns_number_total 2475
_reflns_threshold_expression 'I > 2\s(I)'
_cod_data_source_file ol6b03397_si_002.cif
_cod_data_source_block shelxl
_cod_database_code 1545236
_shelx_shelxl_version_number 2014/7
_shelx_space_group_comment
; 
The symmetry employed for this shelxl refinement is uniquely defined 
by the following loop, which should always be used as a source of 
symmetry information in preference to the above space-group names. 
They are only intended as comments. 
;
_shelx_estimated_absorpt_t_min 0.824
_shelx_estimated_absorpt_t_max 0.889

loop_
_space_group_symop_operation_xyz
'x, y, z'
'x+1/2, -y+1/2, -z'
'-x, y+1/2, -z+1/2'
'-x+1/2, -y, z+1/2'

loop_
_atom_site_label
_atom_site_type_symbol
_atom_site_fract_x
_atom_site_fract_y
_atom_site_fract_z
_atom_site_U_iso_or_equiv
_atom_site_adp_type
_atom_site_occupancy
_atom_site_site_symmetry_order
_atom_site_calc_flag
_atom_site_refinement_flags_posn
_atom_site_refinement_flags_adp
O1 O 0.5131(3) 0.01913(14) 0.04507(4) 0.0451(3) Uani 1 1 d . .
O2 O 0.8275(2) 0.41872(16) 0.04644(4) 0.0421(3) Uani 1 1 d . .
N1 N 0.7356(2) 0.08975(16) 0.11276(4) 0.0322(3) Uani 1 1 d . .
C1 C 0.5703(3) 0.12217(18) 0.07737(5) 0.0311(3) Uani 1 1 d . .
C2 C 0.4740(3) 0.30346(18) 0.08349(5) 0.0302(3) Uani 1 1 d . .
H2 H 0.2927 0.3025 0.0831 0.036 Uiso 1 1 calc R U
C3 C 0.5661(3) 0.3551(2) 0.13482(5) 0.0357(4) Uani 1 1 d . .
H3A H 0.6156 0.4773 0.1353 0.043 Uiso 1 1 calc R U
H3B H 0.4389 0.3369 0.1599 0.043 Uiso 1 1 calc R U
C4 C 0.7841(3) 0.2376(2) 0.14432(5) 0.0349(4) Uani 1 1 d . .
H4A H 0.9377 0.2947 0.1350 0.042 Uiso 1 1 calc R U
H4B H 0.7925 0.2032 0.1793 0.042 Uiso 1 1 calc R U
C5 C 0.5699(3) 0.41531(19) 0.04154(5) 0.0325(3) Uani 1 1 d . .
H5 H 0.5275 0.3596 0.0096 0.039 Uiso 1 1 calc R U
C6 C 0.4643(4) 0.5951(2) 0.04227(6) 0.0439(4) Uani 1 1 d . .
H6A H 0.5074 0.6517 0.0732 0.053 Uiso 1 1 calc R U
H6B H 0.2875 0.5886 0.0394 0.053 Uiso 1 1 calc R U
H6C H 0.5298 0.6613 0.0147 0.053 Uiso 1 1 calc R U
C7 C 0.8910(3) -0.0606(2) 0.11180(5) 0.0345(3) Uani 1 1 d . .
H7A H 1.0616 -0.0225 0.1089 0.041 Uiso 1 1 calc R U
H7B H 0.8520 -0.1292 0.0822 0.041 Uiso 1 1 calc R U
C8 C 0.8670(3) -0.17461(18) 0.15685(5) 0.0288(3) Uani 1 1 d . .
C9 C 0.6674(3) -0.1655(2) 0.18788(5) 0.0332(3) Uani 1 1 d . .
H9 H 0.5425 -0.0846 0.1814 0.040 Uiso 1 1 calc R U
C10 C 0.6487(3) -0.2743(2) 0.22841(5) 0.0393(4) Uani 1 1 d . .
H10 H 0.5116 -0.2670 0.2494 0.047 Uiso 1 1 calc R U
C11 C 0.8294(3) -0.3927(2) 0.23812(5) 0.0416(4) Uani 1 1 d . .
H11 H 0.8172 -0.4664 0.2658 0.050 Uiso 1 1 calc R U
C12 C 1.0275(3) -0.4031(2) 0.20731(6) 0.0415(4) Uani 1 1 d . .
H12 H 1.1516 -0.4847 0.2138 0.050 Uiso 1 1 calc R U
C13 C 1.0465(3) -0.2949(2) 0.16688(5) 0.0362(3) Uani 1 1 d . .
H13 H 1.1835 -0.3033 0.1459 0.043 Uiso 1 1 calc R U
H1 H 0.892(4) 0.439(3) 0.0180(9) 0.059(6) Uiso 1 1 d . .

loop_
_atom_site_aniso_label
_atom_site_aniso_U_11
_atom_site_aniso_U_22
_atom_site_aniso_U_33
_atom_site_aniso_U_23
_atom_site_aniso_U_13
_atom_site_aniso_U_12
O1 0.0661(8) 0.0285(5) 0.0407(6) -0.0020(4) -0.0208(6) -0.0010(5)
O2 0.0392(6) 0.0525(7) 0.0346(5) 0.0077(5) 0.0071(5) -0.0039(5)
N1 0.0400(7) 0.0293(6) 0.0272(5) 0.0012(4) -0.0044(5) -0.0002(5)
C1 0.0374(8) 0.0279(7) 0.0280(6) 0.0049(5) -0.0025(6) -0.0051(6)
C2 0.0310(7) 0.0290(7) 0.0305(6) 0.0022(5) -0.0004(6) -0.0015(6)
C3 0.0452(9) 0.0351(8) 0.0269(6) -0.0016(5) 0.0027(6) 0.0013(7)
C4 0.0420(9) 0.0359(8) 0.0269(6) -0.0027(6) -0.0022(6) -0.0013(7)
C5 0.0402(8) 0.0290(7) 0.0283(7) 0.0014(5) -0.0024(6) -0.0040(6)
C6 0.0554(11) 0.0285(7) 0.0479(9) 0.0057(6) -0.0053(8) -0.0030(7)
C7 0.0378(8) 0.0354(8) 0.0303(7) 0.0036(6) 0.0021(6) 0.0041(7)
C8 0.0324(7) 0.0282(7) 0.0258(6) -0.0017(5) -0.0038(5) -0.0018(6)
C9 0.0338(8) 0.0340(7) 0.0319(7) -0.0012(6) -0.0013(6) 0.0010(6)
C10 0.0441(9) 0.0447(9) 0.0290(6) -0.0018(6) 0.0015(6) -0.0089(8)
C11 0.0552(11) 0.0381(8) 0.0315(7) 0.0073(6) -0.0116(7) -0.0115(8)
C12 0.0453(9) 0.0332(8) 0.0459(8) 0.0056(7) -0.0139(7) 0.0030(7)
C13 0.0351(8) 0.0372(8) 0.0364(7) -0.0014(6) -0.0015(6) 0.0024(7)

loop_
_atom_type_symbol
_atom_type_description
_atom_type_scat_dispersion_real
_atom_type_scat_dispersion_imag
_atom_type_scat_source
C C 0.0181 0.0091 'International Tables Vol C Tables 4.2.6.8 and 6.1.1.4'
H H 0.0000 0.0000 'International Tables Vol C Tables 4.2.6.8 and 6.1.1.4'
N N 0.0311 0.0180 'International Tables Vol C Tables 4.2.6.8 and 6.1.1.4'
O O 0.0492 0.0322 'International Tables Vol C Tables 4.2.6.8 and 6.1.1.4'

loop_
_geom_angle_atom_site_label_1
_geom_angle_atom_site_label_2
_geom_angle_atom_site_label_3
_geom_angle
C5 O2 H1 109.1(16)
C1 N1 C7 122.48(12)
C1 N1 C4 113.32(12)
C7 N1 C4 122.55(12)
O1 C1 N1 124.12(14)
O1 C1 C2 126.48(13)
N1 C1 C2 109.40(12)
C1 C2 C5 109.04(11)
C1 C2 C3 103.10(12)
C5 C2 C3 114.47(12)
C1 C2 H2 110.0
C5 C2 H2 110.0
C3 C2 H2 110.0
C4 C3 C2 104.85(12)
C4 C3 H3A 110.8
C2 C3 H3A 110.8
C4 C3 H3B 110.8
C2 C3 H3B 110.8
H3A C3 H3B 108.9
N1 C4 C3 103.14(12)
N1 C4 H4A 111.1
C3 C4 H4A 111.1
N1 C4 H4B 111.1
C3 C4 H4B 111.1
H4A C4 H4B 109.1
O2 C5 C6 111.34(13)
O2 C5 C2 106.55(12)
C6 C5 C2 112.50(13)
O2 C5 H5 108.8
C6 C5 H5 108.8
C2 C5 H5 108.8
C5 C6 H6A 109.5
C5 C6 H6B 109.5
H6A C6 H6B 109.5
C5 C6 H6C 109.5
H6A C6 H6C 109.5
H6B C6 H6C 109.5
N1 C7 C8 113.93(12)
N1 C7 H7A 108.8
C8 C7 H7A 108.8
N1 C7 H7B 108.8
C8 C7 H7B 108.8
H7A C7 H7B 107.7
C9 C8 C13 118.64(13)
C9 C8 C7 121.97(13)
C13 C8 C7 119.37(13)
C8 C9 C10 120.56(14)
C8 C9 H9 119.7
C10 C9 H9 119.7
C11 C10 C9 120.18(15)
C11 C10 H10 119.9
C9 C10 H10 119.9
C12 C11 C10 119.58(14)
C12 C11 H11 120.2
C10 C11 H11 120.2
C11 C12 C13 120.34(16)
C11 C12 H12 119.8
C13 C12 H12 119.8
C12 C13 C8 120.69(15)
C12 C13 H13 119.7
C8 C13 H13 119.7

loop_
_geom_bond_atom_site_label_1
_geom_bond_atom_site_label_2
_geom_bond_distance
O1 C1 1.2316(18)
O2 C5 1.428(2)
O2 H1 0.87(3)
N1 C1 1.3503(19)
N1 C7 1.451(2)
N1 C4 1.4611(19)
C1 C2 1.517(2)
C2 C5 1.5305(19)
C2 C3 1.5401(19)
C2 H2 1.0000
C3 C4 1.533(2)
C3 H3A 0.9900
C3 H3B 0.9900
C4 H4A 0.9900
C4 H4B 0.9900
C5 C6 1.517(2)
C5 H5 1.0000
C6 H6A 0.9800
C6 H6B 0.9800
C6 H6C 0.9800
C7 C8 1.5198(19)
C7 H7A 0.9900
C7 H7B 0.9900
C8 C9 1.390(2)
C8 C13 1.390(2)
C9 C10 1.394(2)
C9 H9 0.9500
C10 C11 1.383(3)
C10 H10 0.9500
C11 C12 1.380(3)
C11 H11 0.9500
C12 C13 1.390(2)
C12 H12 0.9500
C13 H13 0.9500

loop_
_geom_torsion_atom_site_label_1
_geom_torsion_atom_site_label_2
_geom_torsion_atom_site_label_3
_geom_torsion_atom_site_label_4
_geom_torsion
C7 N1 C1 O1 10.0(2)
C4 N1 C1 O1 175.60(14)
C7 N1 C1 C2 -168.93(13)
C4 N1 C1 C2 -3.29(17)
O1 C1 C2 C5 -69.40(19)
N1 C1 C2 C5 109.45(14)
O1 C1 C2 C3 168.57(15)
N1 C1 C2 C3 -12.57(15)
C1 C2 C3 C4 22.54(15)
C5 C2 C3 C4 -95.75(15)
C1 N1 C4 C3 17.75(16)
C7 N1 C4 C3 -176.63(12)
C2 C3 C4 N1 -24.33(15)
C1 C2 C5 O2 -62.81(15)
C3 C2 C5 O2 52.07(16)
C1 C2 C5 C6 174.92(12)
C3 C2 C5 C6 -70.21(17)
C1 N1 C7 C8 -121.98(15)
C4 N1 C7 C8 73.70(18)
N1 C7 C8 C9 18.6(2)
N1 C7 C8 C13 -163.04(13)
C13 C8 C9 C10 0.4(2)
C7 C8 C9 C10 178.79(14)
C8 C9 C10 C11 0.0(2)
C9 C10 C11 C12 -0.3(2)
C10 C11 C12 C13 0.3(2)
C11 C12 C13 C8 0.1(2)
C9 C8 C13 C12 -0.5(2)
C7 C8 C13 C12 -178.86(14)
